data_4106925
loop_
_publ_author_name
'Jean-Fran\,cois Lemonnier'
'Laure Gu\'en\'ee'
'C\'esar Beuchat'
'Tomasz A. Wesolowski'
'Prasun Mukherjee'
'David H. Waldeck'
'Kristy A. Gogick'
'St\'ephane Petoud'
'Claude Piguet'

_publ_contact_author_address
;Department of inorganic, analytic and applied chemistry 
University of Geneva, Sciences II 
30 quai Ernest-Ansermet 
CH-1211 Gen\`eve 4 
;
_publ_contact_author_email claude.Piguet@unige.ch
_publ_contact_author_fax '+41 (0)22 379 68 30 '
_publ_contact_author_name 'Claude Piguet'
_publ_contact_author_phone '+41 (0)22 379 60 34'
_publ_section_title
;
 Optimizing Sensitization Processes in Dinuclear Luminescent Lanthanide
 Oligomers: Selection of Rigid Aromatic Spacers
;
_journal_name_full 'Journal of the American Chemical Society'
_journal_page_first 16219
_journal_page_last 16234
_journal_paper_doi 10.1021/ja206806t
_journal_volume 133
_journal_year 2011
_chemical_formula_moiety 'C82 H50 F36 N10 O12 Y2'
_chemical_formula_sum 'C82 H50 F36 N10 O12 Y2'
_chemical_formula_weight 2229.14
_chemical_name_systematic
; 
 ? 
;
_space_group_IT_number 15
_symmetry_cell_setting monoclinic
_symmetry_space_group_name_Hall '-C 2yc'
_symmetry_space_group_name_H-M 'C 1 2/c 1'
_atom_sites_solution_hydrogens geom
_atom_sites_solution_primary direct
_atom_sites_solution_secondary difmap
_audit_creation_method SHELXL-97
_cell_angle_alpha 90.00
_cell_angle_beta 106.094(7)
_cell_angle_gamma 90.00
_cell_formula_units_Z 4
_cell_length_a 31.076(3)
_cell_length_b 15.3146(9)
_cell_length_c 23.392(2)
_cell_measurement_reflns_used 17160
_cell_measurement_temperature 180(2)
_cell_measurement_theta_max 28.305
_cell_measurement_theta_min 1.495
_cell_volume 10696.3(16)
_computing_cell_refinement 'STOE X-AREA'
_computing_data_collection 'STOE X-AREA'
_computing_data_reduction 'STOE X-RED'
_computing_molecular_graphics 'diamond 3 (Crystal Impact)'
_computing_publication_material Shelxl_ACTA
_computing_structure_refinement 'SHELXL-97 (Sheldrick, 1997)'
_computing_structure_solution 'SIR97 (Sheldrick, 1990)'
_diffrn_ambient_temperature 180(2)
_diffrn_detector 'image plate (34 cm diameter)'
_diffrn_detector_area_resol_mean 6.67
_diffrn_detector_type STOE
_diffrn_measured_fraction_theta_full 0.990
_diffrn_measured_fraction_theta_max 0.990
_diffrn_measurement_device_type 'STOE IPDS 2'
_diffrn_measurement_method \f
_diffrn_radiation_monochromator graphite
_diffrn_radiation_source 'fine-focus sealed tube'
_diffrn_radiation_type MoK\a
_diffrn_radiation_wavelength 0.71073
_diffrn_reflns_av_R_equivalents 0.0774
_diffrn_reflns_av_sigmaI/netI 0.0801
_diffrn_reflns_limit_h_max 40
_diffrn_reflns_limit_h_min -40
_diffrn_reflns_limit_k_max 20
_diffrn_reflns_limit_k_min -18
_diffrn_reflns_limit_l_max 30
_diffrn_reflns_limit_l_min -29
_diffrn_reflns_number 38008
_diffrn_reflns_theta_full 28.03
_diffrn_reflns_theta_max 28.03
_diffrn_reflns_theta_min 1.49
_diffrn_standards_decay_% 0
_exptl_absorpt_coefficient_mu 1.197
_exptl_absorpt_correction_T_max 0.8585
_exptl_absorpt_correction_T_min 0.7591
_exptl_absorpt_correction_type numerical
_exptl_absorpt_process_details 'XRED; Stoe & Cie, 1999'
_exptl_crystal_colour yellow
_exptl_crystal_density_diffrn 1.384
_exptl_crystal_description prism
_exptl_crystal_F_000 4440
_exptl_crystal_size_max 0.30
_exptl_crystal_size_mid 0.21
_exptl_crystal_size_min 0.15
_platon_squeeze_details
;
;
_refine_diff_density_max 0.886
_refine_diff_density_min -0.577
_refine_diff_density_rms 0.099
_refine_ls_extinction_method none
_refine_ls_goodness_of_fit_ref 1.312
_refine_ls_hydrogen_treatment constr
_refine_ls_matrix_type full
_refine_ls_number_parameters 584
_refine_ls_number_reflns 12820
_refine_ls_number_restraints 24
_refine_ls_restrained_S_all 1.315
_refine_ls_R_factor_all 0.1461
_refine_ls_R_factor_gt 0.0923
_refine_ls_shift/su_max 0.002
_refine_ls_shift/su_mean 0.000
_refine_ls_structure_factor_coef Fsqd
_refine_ls_weighting_details 'calc w=1/[\s^2^(Fo^2^)+(0.0800P)^2^+0.0000P] where P=(Fo^2^+2Fc^2^)/3'
_refine_ls_weighting_scheme calc
_refine_ls_wR_factor_gt 0.2106
_refine_ls_wR_factor_ref 0.2267
_reflns_number_gt 6761
_reflns_number_total 12820
_reflns_threshold_expression >2sigma(I)
_cod_data_source_file ja206806t_si_002_2.cif
_cod_data_source_block 2
_cod_original_cell_volume 10696.5(15)
_cod_original_sg_symbol_Hall '-C 2YC'
_cod_original_sg_symbol_H-M 'C 2/c'
_cod_database_code 4106925

loop_
_symmetry_equiv_pos_as_xyz
'x, y, z'
'-x, y, -z+1/2'
'x+1/2, y+1/2, z'
'-x+1/2, y+1/2, -z+1/2'
'-x, -y, -z'
'x, -y, z-1/2'
'-x+1/2, -y+1/2, -z'
'x+1/2, -y+1/2, z-1/2'

loop_
_atom_site_label
_atom_site_type_symbol
_atom_site_fract_x
_atom_site_fract_y
_atom_site_fract_z
_atom_site_U_iso_or_equiv
_atom_site_adp_type
_atom_site_occupancy
_atom_site_symmetry_multiplicity
_atom_site_calc_flag
_atom_site_refinement_flags
_atom_site_disorder_assembly
_atom_site_disorder_group
Y1 Y 0.632156(17) 0.19947(4) 0.58945(2) 0.04928(16) Uani 1 1 d . A .
N1 N 0.68524(16) 0.2797(3) 0.5461(2) 0.0580(12) Uani 1 1 d . . .
N2 N 0.70921(16) 0.3294(3) 0.4700(2) 0.0636(13) Uani 1 1 d . . .
N3 N 0.63351(14) 0.1547(3) 0.48418(18) 0.0511(10) Uani 1 1 d . . .
N4 N 0.58071(14) 0.0770(3) 0.54548(17) 0.0507(10) Uani 1 1 d . . .
N5 N 0.56467(15) -0.0384(4) 0.4853(2) 0.0614(13) Uani 1 1 d . . .
C1 C 0.7165(2) 0.3461(4) 0.5667(3) 0.0646(15) Uani 1 1 d . . .
C2 C 0.7332(2) 0.3827(5) 0.6236(3) 0.0770(18) Uani 1 1 d . . .
H2 H 0.7235 0.3622 0.6562 0.092 Uiso 1 1 calc R . .
C3 C 0.7642(2) 0.4489(5) 0.6308(4) 0.087(2) Uani 1 1 d . . .
H3 H 0.7763 0.4738 0.6691 0.104 Uiso 1 1 calc R . .
C4 C 0.7778(3) 0.4797(6) 0.5832(4) 0.095(2) Uani 1 1 d . . .
H4 H 0.7989 0.5261 0.5898 0.114 Uiso 1 1 calc R . .
C5 C 0.7622(2) 0.4462(5) 0.5269(4) 0.085(2) Uani 1 1 d . . .
H5 H 0.7718 0.4682 0.4945 0.102 Uiso 1 1 calc R . .
C6 C 0.7313(2) 0.3774(4) 0.5201(3) 0.0653(16) Uani 1 1 d . . .
C7 C 0.68190(19) 0.2740(4) 0.4885(3) 0.0568(14) Uani 1 1 d . . .
C8 C 0.7149(2) 0.3473(5) 0.4106(3) 0.0784(19) Uani 1 1 d . . .
H8A H 0.7118 0.2921 0.3877 0.094 Uiso 1 1 calc R . .
H8B H 0.7454 0.3705 0.4149 0.094 Uiso 1 1 calc R . .
C9 C 0.6801(3) 0.4135(6) 0.3763(4) 0.109(3) Uani 1 1 d . . .
H9A H 0.6861 0.4277 0.3384 0.164 Uiso 1 1 calc R . .
H9B H 0.6818 0.4668 0.4001 0.164 Uiso 1 1 calc R . .
H9C H 0.6500 0.3883 0.3686 0.164 Uiso 1 1 calc R . .
C10 C 0.6520(2) 0.2073(4) 0.4521(2) 0.0640(15) Uani 1 1 d . . .
C11 C 0.6421(2) 0.1988(6) 0.3906(3) 0.0814(19) Uani 1 1 d . . .
H11 H 0.6547 0.2377 0.3680 0.098 Uiso 1 1 calc R . .
C12 C 0.6138(2) 0.1334(6) 0.3632(3) 0.090(2) Uani 1 1 d . . .
H12 H 0.6064 0.1277 0.3212 0.108 Uiso 1 1 calc R . .
C13 C 0.5958(2) 0.0758(5) 0.3954(3) 0.0764(19) Uani 1 1 d . . .
H13 H 0.5772 0.0287 0.3768 0.092 Uiso 1 1 calc R . .
C14 C 0.60618(18) 0.0902(4) 0.4569(2) 0.0575(14) Uani 1 1 d . . .
C15 C 0.58427(17) 0.0408(4) 0.4953(2) 0.0558(14) Uani 1 1 d . . .
C16 C 0.54830(17) -0.0568(4) 0.5337(2) 0.0562(14) Uani 1 1 d . . .
C17 C 0.5256(2) -0.1273(4) 0.5471(3) 0.0660(16) Uani 1 1 d . . .
H17 H 0.5187 -0.1766 0.5216 0.079 Uiso 1 1 calc R . .
C18 C 0.51335(19) -0.1233(4) 0.5995(3) 0.0639(15) Uani 1 1 d . . .
H18 H 0.4970 -0.1705 0.6097 0.077 Uiso 1 1 calc R . .
C19 C 0.52445(17) -0.0505(4) 0.6386(2) 0.0558(13) Uani 1 1 d . . .
C20 C 0.54639(16) 0.0193(4) 0.6237(2) 0.0483(12) Uani 1 1 d . . .
H20 H 0.5534 0.0686 0.6493 0.058 Uiso 1 1 calc R . .
C21 C 0.55844(16) 0.0174(4) 0.5701(2) 0.0523(13) Uani 1 1 d . . .
C22 C 0.5677(2) -0.1072(5) 0.4421(3) 0.0772(19) Uani 1 1 d . . .
H22A H 0.5592 -0.0823 0.4015 0.093 Uiso 1 1 calc R . .
H22B H 0.5464 -0.1546 0.4434 0.093 Uiso 1 1 calc R . .
C23 C 0.6144(3) -0.1446(6) 0.4555(3) 0.095(2) Uani 1 1 d . . .
H23A H 0.6145 -0.1945 0.4293 0.142 Uiso 1 1 calc R . .
H23B H 0.6241 -0.1638 0.4971 0.142 Uiso 1 1 calc R . .
H23C H 0.6350 -0.0997 0.4489 0.142 Uiso 1 1 calc R . .
C24 C 0.51195(17) -0.0520(4) 0.6959(3) 0.0551(13) Uani 1 1 d . . .
C25 C 0.50578(18) 0.0253(4) 0.7232(2) 0.0530(13) Uani 1 1 d . . .
H25 H 0.5095 0.0793 0.7052 0.064 Uiso 1 1 calc R . .
C26 C 0.50575(18) -0.1293(4) 0.7240(3) 0.0567(13) Uani 1 1 d . . .
H26 H 0.5097 -0.1836 0.7063 0.068 Uiso 1 1 calc R . .
C11H C 0.5321(2) 0.2882(5) 0.5934(3) 0.081(2) Uani 1 1 d . . .
C2H C 0.6307(3) 0.2774(8) 0.7404(4) 0.116(3) Uani 1 1 d . . .
H2H H 0.6294 0.2972 0.7784 0.139 Uiso 1 1 calc R . .
C4H C 0.6287(3) 0.1325(6) 0.7829(4) 0.094(2) Uiso 1 1 d . . .
C5H C 0.6333(4) 0.4431(7) 0.7112(5) 0.118(3) Uiso 1 1 d D . .
F4HA F 0.6070(3) 0.4861(7) 0.6709(4) 0.1477(18) Uiso 0.724(6) 1 d PD A 1
F5HA F 0.6739(3) 0.4703(7) 0.7168(5) 0.1477(18) Uiso 0.724(6) 1 d PD A 1
F6HA F 0.6254(3) 0.4481(6) 0.7670(4) 0.1477(18) Uiso 0.724(6) 1 d PD A 1
F4HB F 0.5958(6) 0.4663(17) 0.7019(12) 0.1477(18) Uiso 0.276(6) 1 d PD A 2
F5HB F 0.6480(8) 0.4955(15) 0.6719(9) 0.1477(18) Uiso 0.276(6) 1 d PD A 2
F6HB F 0.6713(7) 0.4439(16) 0.7598(10) 0.1477(18) Uiso 0.276(6) 1 d PD A 2
C3H C 0.6347(3) 0.3377(6) 0.6987(4) 0.100(2) Uani 1 1 d . A .
C13H C 0.5566(3) 0.3394(5) 0.5071(3) 0.083(2) Uani 1 1 d . C .
C6H C 0.7282(2) 0.1512(6) 0.6976(3) 0.077(2) Uani 1 1 d . A .
C7H C 0.7261(2) 0.0611(5) 0.6904(3) 0.0735(18) Uani 1 1 d . . .
H7H H 0.7431 0.0235 0.7206 0.088 Uiso 1 1 calc R . .
C9H C 0.7623(3) 0.1909(7) 0.7522(4) 0.101(2) Uiso 1 1 d D . .
F7HA F 0.7467(4) 0.2644(9) 0.7700(6) 0.1225(15) Uiso 0.460(9) 1 d PD B 1
F8HA F 0.7727(5) 0.1379(8) 0.7981(5) 0.1225(15) Uiso 0.460(9) 1 d PD B 1
F9HA F 0.7977(4) 0.2153(10) 0.7343(6) 0.1225(15) Uiso 0.460(9) 1 d PD B 1
F7HB F 0.7422(3) 0.2204(9) 0.7911(5) 0.1225(15) Uiso 0.540(9) 1 d PD B 2
F8HB F 0.7918(4) 0.1292(7) 0.7811(5) 0.1225(15) Uiso 0.540(9) 1 d PD B 2
F9HB F 0.7855(4) 0.2548(8) 0.7374(5) 0.1225(15) Uiso 0.540(9) 1 d PD B 2
C8H C 0.6984(2) 0.0274(4) 0.6378(3) 0.0650(15) Uani 1 1 d . C .
C10H C 0.7005(3) -0.0727(7) 0.6264(4) 0.107(3) Uiso 1 1 d D . .
F10A F 0.6653(4) -0.1097(10) 0.6313(7) 0.1389(17) Uiso 0.469(9) 1 d PD C 1
F11A F 0.7415(4) -0.1049(9) 0.6585(6) 0.1389(17) Uiso 0.469(9) 1 d PD C 1
F12A F 0.7017(5) -0.0907(10) 0.5690(5) 0.1389(17) Uiso 0.469(9) 1 d PD C 1
F10B F 0.6596(3) -0.1045(9) 0.6014(6) 0.1389(17) Uiso 0.531(9) 1 d PD C 2
F11B F 0.7182(5) -0.1150(8) 0.6787(5) 0.1389(17) Uiso 0.531(9) 1 d PD C 2
F12B F 0.7240(4) -0.0855(9) 0.5885(6) 0.1389(17) Uiso 0.531(9) 1 d PD C 2
C14H C 0.5019(2) 0.3056(6) 0.6366(3) 0.0811(18) Uiso 1 1 d . . .
C1H C 0.6283(3) 0.1845(6) 0.7282(3) 0.091(2) Uani 1 1 d . . .
C12H C 0.5253(3) 0.3419(6) 0.5421(4) 0.095(2) Uani 1 1 d . . .
H12H H 0.5001 0.3796 0.5310 0.114 Uiso 1 1 calc R . .
C15H C 0.5424(3) 0.3863(6) 0.4488(4) 0.092(2) Uiso 1 1 d D . .
F16A F 0.5339(5) 0.4706(8) 0.4533(6) 0.1163(13) Uiso 0.386(6) 1 d PD D 1
F17A F 0.5089(4) 0.3460(9) 0.4141(6) 0.1163(13) Uiso 0.386(6) 1 d PD D 1
F18A F 0.5722(4) 0.3865(11) 0.4176(6) 0.1163(13) Uiso 0.386(6) 1 d PD D 1
F16B F 0.5087(3) 0.4422(6) 0.4418(4) 0.1163(13) Uiso 0.614(6) 1 d PD D 2
F17B F 0.5361(3) 0.3354(6) 0.4031(4) 0.1163(13) Uiso 0.614(6) 1 d PD D 2
F18B F 0.5764(3) 0.4349(6) 0.4418(4) 0.1163(13) Uiso 0.614(6) 1 d PD D 2
O1H O 0.62877(12) 0.1467(3) 0.68199(16) 0.0622(10) Uani 1 1 d . . .
O5H O 0.55912(13) 0.2305(3) 0.60943(18) 0.0608(10) Uani 1 1 d . . .
O4H O 0.67215(12) 0.0658(3) 0.59675(17) 0.0595(10) Uani 1 1 d . . .
O6H O 0.58792(14) 0.2911(3) 0.51541(18) 0.0697(11) Uani 1 1 d . . .
O2H O 0.63600(15) 0.3284(3) 0.6432(2) 0.0745(12) Uani 1 1 d . . .
O3H O 0.70526(14) 0.2072(3) 0.66346(18) 0.0704(11) Uani 1 1 d . . .
F1H F 0.6241(3) 0.0460(5) 0.7695(2) 0.162(3) Uani 1 1 d . . .
F2H F 0.5970(2) 0.1453(6) 0.8059(3) 0.181(3) Uani 1 1 d . . .
F3H F 0.6653(2) 0.1354(7) 0.8210(3) 0.220(5) Uani 1 1 d . . .
F13H F 0.4634(2) 0.3336(6) 0.6044(3) 0.179(3) Uani 1 1 d . . .
F14H F 0.5182(2) 0.3659(4) 0.6738(3) 0.162(3) Uani 1 1 d . . .
F15H F 0.4903(2) 0.2383(4) 0.6595(3) 0.136(2) Uani 1 1 d . . .

loop_
_atom_site_aniso_label
_atom_site_aniso_U_11
_atom_site_aniso_U_22
_atom_site_aniso_U_33
_atom_site_aniso_U_23
_atom_site_aniso_U_13
_atom_site_aniso_U_12
Y1 0.0581(3) 0.0538(3) 0.0411(2) 0.0021(3) 0.02220(18) 0.0046(3)
N1 0.072(3) 0.057(3) 0.055(3) 0.002(2) 0.034(2) 0.004(2)
N2 0.068(3) 0.069(3) 0.067(3) 0.026(3) 0.040(2) 0.021(2)
N3 0.061(3) 0.057(3) 0.039(2) -0.001(2) 0.0218(19) 0.010(2)
N4 0.055(2) 0.063(3) 0.036(2) -0.003(2) 0.0171(18) 0.004(2)
N5 0.058(3) 0.081(4) 0.050(2) -0.023(2) 0.025(2) -0.007(2)
C1 0.074(4) 0.057(4) 0.074(4) 0.015(3) 0.039(3) 0.006(3)
C2 0.085(4) 0.074(5) 0.082(4) -0.006(4) 0.041(4) -0.013(4)
C3 0.084(4) 0.081(5) 0.106(6) -0.011(4) 0.043(4) -0.021(4)
C4 0.093(5) 0.089(6) 0.109(6) 0.002(5) 0.037(5) -0.018(4)
C5 0.082(4) 0.083(5) 0.107(6) 0.019(5) 0.052(4) 0.001(4)
C6 0.065(3) 0.056(4) 0.084(4) 0.009(3) 0.034(3) 0.007(3)
C7 0.063(3) 0.056(4) 0.059(3) 0.009(3) 0.030(3) 0.011(3)
C8 0.076(4) 0.102(5) 0.069(4) 0.031(4) 0.040(3) 0.011(4)
C9 0.110(6) 0.121(7) 0.101(6) 0.060(6) 0.035(5) 0.026(5)
C10 0.077(4) 0.075(4) 0.052(3) 0.011(3) 0.037(3) 0.015(3)
C11 0.099(5) 0.105(6) 0.048(3) 0.007(4) 0.034(3) 0.003(5)
C12 0.087(5) 0.148(8) 0.036(3) -0.002(4) 0.019(3) 0.002(5)
C13 0.079(4) 0.111(6) 0.045(3) -0.016(3) 0.026(3) -0.008(4)
C14 0.059(3) 0.076(4) 0.041(3) -0.004(3) 0.019(2) 0.014(3)
C15 0.054(3) 0.076(4) 0.038(2) -0.015(3) 0.014(2) 0.004(3)
C16 0.053(3) 0.064(4) 0.055(3) -0.022(3) 0.019(2) -0.002(3)
C17 0.071(4) 0.069(4) 0.064(4) -0.023(3) 0.030(3) -0.005(3)
C18 0.065(3) 0.058(4) 0.076(4) -0.010(3) 0.032(3) -0.005(3)
C19 0.055(3) 0.063(4) 0.054(3) -0.013(3) 0.022(2) 0.006(3)
C20 0.052(3) 0.053(3) 0.044(3) -0.010(2) 0.020(2) 0.002(2)
C21 0.051(3) 0.061(3) 0.047(3) -0.005(3) 0.018(2) 0.003(2)
C22 0.095(5) 0.083(5) 0.063(4) -0.027(4) 0.037(3) -0.007(4)
C23 0.127(6) 0.089(6) 0.081(5) -0.016(4) 0.051(4) 0.020(5)
C24 0.047(3) 0.056(3) 0.067(3) -0.007(3) 0.024(2) -0.002(2)
C25 0.069(3) 0.045(3) 0.053(3) 0.002(2) 0.031(2) -0.002(2)
C26 0.063(3) 0.045(3) 0.065(3) -0.007(3) 0.024(3) -0.003(2)
C11H 0.084(4) 0.082(5) 0.085(5) -0.009(4) 0.037(4) -0.007(4)
C2H 0.117(7) 0.162(11) 0.076(5) -0.012(6) 0.040(5) -0.005(6)
C3H 0.111(6) 0.091(6) 0.102(6) -0.023(5) 0.039(5) -0.003(5)
C13H 0.106(5) 0.077(5) 0.067(4) 0.010(4) 0.028(4) 0.032(4)
C6H 0.058(3) 0.117(6) 0.056(4) 0.008(4) 0.013(3) 0.003(4)
C7H 0.069(4) 0.081(5) 0.069(4) 0.018(4) 0.016(3) 0.003(3)
C8H 0.069(4) 0.057(4) 0.074(4) 0.014(3) 0.029(3) 0.007(3)
C1H 0.128(6) 0.088(6) 0.070(4) 0.010(4) 0.052(4) 0.015(5)
C12H 0.099(5) 0.087(5) 0.102(6) -0.001(5) 0.033(5) 0.027(4)
O1H 0.066(2) 0.083(3) 0.042(2) 0.002(2) 0.0222(17) 0.003(2)
O5H 0.064(2) 0.057(2) 0.066(2) 0.0042(19) 0.0238(19) 0.0168(19)
O4H 0.063(2) 0.060(2) 0.060(2) 0.008(2) 0.0228(18) 0.0066(19)
O6H 0.080(3) 0.071(3) 0.065(2) 0.014(2) 0.032(2) 0.028(2)
O2H 0.087(3) 0.069(3) 0.081(3) -0.023(2) 0.045(2) -0.010(2)
O3H 0.077(3) 0.077(3) 0.061(2) -0.008(2) 0.026(2) -0.005(2)
F1H 0.233(7) 0.177(7) 0.091(4) 0.054(4) 0.070(4) -0.001(5)
F2H 0.173(6) 0.274(9) 0.141(5) 0.046(6) 0.119(5) 0.013(6)
F3H 0.131(5) 0.303(11) 0.170(6) 0.093(7) -0.049(5) -0.073(6)
F13H 0.142(5) 0.229(8) 0.166(6) 0.056(6) 0.046(5) 0.045(5)
F14H 0.168(5) 0.144(5) 0.213(7) -0.112(5) 0.117(5) -0.057(4)
F15H 0.202(6) 0.090(3) 0.150(5) -0.014(3) 0.108(4) -0.022(4)

loop_
_atom_type_symbol
_atom_type_description
_atom_type_scat_dispersion_real
_atom_type_scat_dispersion_imag
_atom_type_scat_source
C C 0.0033 0.0016 'International Tables Vol C Tables 4.2.6.8 and 6.1.1.4'
H H 0.0000 0.0000 'International Tables Vol C Tables 4.2.6.8 and 6.1.1.4'
N N 0.0061 0.0033 'International Tables Vol C Tables 4.2.6.8 and 6.1.1.4'
O O 0.0106 0.0060 'International Tables Vol C Tables 4.2.6.8 and 6.1.1.4'
F F 0.0171 0.0103 'International Tables Vol C Tables 4.2.6.8 and 6.1.1.4'
Y Y -2.7962 3.5667 'International Tables Vol C Tables 4.2.6.8 and 6.1.1.4'

loop_
_geom_angle_atom_site_label_1
_geom_angle_atom_site_label_2
_geom_angle_atom_site_label_3
_geom_angle
_geom_angle_site_symmetry_1
_geom_angle_site_symmetry_3
O2H Y1 O1H 78.58(16) . .
O2H Y1 O6H 79.85(16) . .
O1H Y1 O6H 136.04(14) . .
O2H Y1 O4H 138.15(16) . .
O1H Y1 O4H 78.03(14) . .
O6H Y1 O4H 138.91(14) . .
O2H Y1 O3H 71.22(16) . .
O1H Y1 O3H 68.50(14) . .
O6H Y1 O3H 136.88(16) . .
O4H Y1 O3H 68.07(14) . .
O2H Y1 O5H 69.45(14) . .
O1H Y1 O5H 67.34(13) . .
O6H Y1 O5H 69.33(14) . .
O4H Y1 O5H 129.60(13) . .
O3H Y1 O5H 125.05(13) . .
O2H Y1 N1 81.98(15) . .
O1H Y1 N1 138.82(15) . .
O6H Y1 N1 73.96(15) . .
O4H Y1 N1 93.56(14) . .
O3H Y1 N1 70.97(15) . .
O5H Y1 N1 136.49(15) . .
O2H Y1 N4 142.40(14) . .
O1H Y1 N4 86.20(14) . .
O6H Y1 N4 88.15(16) . .
O4H Y1 N4 69.18(14) . .
O3H Y1 N4 133.74(15) . .
O5H Y1 N4 72.96(14) . .
N1 Y1 N4 128.70(14) . .
O2H Y1 N3 137.16(16) . .
O1H Y1 N3 144.25(15) . .
O6H Y1 N3 67.36(14) . .
O4H Y1 N3 72.02(14) . .
O3H Y1 N3 115.62(13) . .
O5H Y1 N3 119.32(13) . .
N1 Y1 N3 63.39(15) . .
N4 Y1 N3 65.33(14) . .
C7 N1 C1 104.5(5) . .
C7 N1 Y1 120.5(4) . .
C1 N1 Y1 134.1(4) . .
C7 N2 C6 105.5(5) . .
C7 N2 C8 132.0(6) . .
C6 N2 C8 122.4(6) . .
C10 N3 C14 119.4(5) . .
C10 N3 Y1 120.1(4) . .
C14 N3 Y1 118.4(3) . .
C15 N4 C21 105.7(5) . .
C15 N4 Y1 118.5(4) . .
C21 N4 Y1 132.1(3) . .
C15 N5 C16 106.9(4) . .
C15 N5 C22 130.3(5) . .
C16 N5 C22 121.2(5) . .
C6 C1 N1 109.4(6) . .
C6 C1 C2 119.5(6) . .
N1 C1 C2 131.1(6) . .
C3 C2 C1 118.3(7) . .
C3 C2 H2 120.8 . .
C1 C2 H2 120.8 . .
C2 C3 C4 120.8(8) . .
C2 C3 H3 119.6 . .
C4 C3 H3 119.6 . .
C5 C4 C3 122.9(8) . .
C5 C4 H4 118.5 . .
C3 C4 H4 118.5 . .
C4 C5 C6 115.9(7) . .
C4 C5 H5 122.1 . .
C6 C5 H5 122.1 . .
C1 C6 N2 106.7(5) . .
C1 C6 C5 122.5(7) . .
N2 C6 C5 130.8(6) . .
N1 C7 N2 113.9(5) . .
N1 C7 C10 119.4(5) . .
N2 C7 C10 126.6(5) . .
N2 C8 C9 111.3(6) . .
N2 C8 H8A 109.4 . .
C9 C8 H8A 109.4 . .
N2 C8 H8B 109.4 . .
C9 C8 H8B 109.4 . .
H8A C8 H8B 108.0 . .
C8 C9 H9A 109.5 . .
C8 C9 H9B 109.5 . .
H9A C9 H9B 109.5 . .
C8 C9 H9C 109.5 . .
H9A C9 H9C 109.5 . .
H9B C9 H9C 109.5 . .
N3 C10 C11 121.2(6) . .
N3 C10 C7 113.1(5) . .
C11 C10 C7 125.7(6) . .
C12 C11 C10 118.8(7) . .
C12 C11 H11 120.6 . .
C10 C11 H11 120.6 . .
C11 C12 C13 121.3(6) . .
C11 C12 H12 119.3 . .
C13 C12 H12 119.3 . .
C12 C13 C14 116.6(7) . .
C12 C13 H13 121.7 . .
C14 C13 H13 121.7 . .
N3 C14 C13 122.6(6) . .
N3 C14 C15 115.1(4) . .
C13 C14 C15 122.0(6) . .
N4 C15 N5 112.6(5) . .
N4 C15 C14 119.3(5) . .
N5 C15 C14 128.1(5) . .
C17 C16 N5 132.2(5) . .
C17 C16 C21 122.8(5) . .
N5 C16 C21 105.0(5) . .
C16 C17 C18 116.9(5) . .
C16 C17 H17 121.5 . .
C18 C17 H17 121.5 . .
C17 C18 C19 121.9(6) . .
C17 C18 H18 119.1 . .
C19 C18 H18 119.1 . .
C20 C19 C18 119.9(5) . .
C20 C19 C24 120.9(5) . .
C18 C19 C24 119.2(5) . .
C19 C20 C21 119.2(5) . .
C19 C20 H20 120.4 . .
C21 C20 H20 120.4 . .
N4 C21 C16 109.9(5) . .
N4 C21 C20 130.9(5) . .
C16 C21 C20 119.2(5) . .
N5 C22 C23 111.6(6) . .
N5 C22 H22A 109.3 . .
C23 C22 H22A 109.3 . .
N5 C22 H22B 109.3 . .
C23 C22 H22B 109.3 . .
H22A C22 H22B 108.0 . .
C22 C23 H23A 109.5 . .
C22 C23 H23B 109.5 . .
H23A C23 H23B 109.5 . .
C22 C23 H23C 109.5 . .
H23A C23 H23C 109.5 . .
H23B C23 H23C 109.5 . .
C25 C24 C26 117.0(5) . .
C25 C24 C19 120.3(5) . .
C26 C24 C19 122.7(5) . .
C24 C25 C25 121.2(3) . 2_656
C24 C25 H25 119.4 . .
C25 C25 H25 119.4 2_656 .
C26 C26 C24 121.8(3) 2_656 .
C26 C26 H26 119.1 2_656 .
C24 C26 H26 119.1 . .
O5H C11H C12H 128.0(7) . .
O5H C11H C14H 114.2(7) . .
C12H C11H C14H 117.7(7) . .
C3H C2H C1H 121.9(8) . .
C3H C2H H2H 119.0 . .
C1H C2H H2H 119.0 . .
F3H C4H F2H 111.0(9) . .
F3H C4H F1H 102.7(9) . .
F2H C4H F1H 101.8(9) . .
F3H C4H C1H 112.4(8) . .
F2H C4H C1H 117.2(8) . .
F1H C4H C1H 110.2(8) . .
F4HB C5H F4HA 45.3(12) . .
F4HB C5H F5HA 143.4(18) . .
F4HA C5H F5HA 108.6(11) . .
F4HB C5H F5HB 101.2(17) . .
F4HA C5H F5HB 57.5(11) . .
F5HA C5H F5HB 52.6(10) . .
F4HB C5H F6HB 135.9(19) . .
F4HA C5H F6HB 146.9(15) . .
F5HA C5H F6HB 48.3(10) . .
F5HB C5H F6HB 99.9(14) . .
F4HB C5H F6HA 74.6(15) . .
F4HA C5H F6HA 115.4(10) . .
F5HA C5H F6HA 107.8(9) . .
F5HB C5H F6HA 139.7(14) . .
F6HB C5H F6HA 64.3(12) . .
F4HB C5H C3H 109.8(16) . .
F4HA C5H C3H 115.3(9) . .
F5HA C5H C3H 104.9(9) . .
F5HB C5H C3H 114.7(13) . .
F6HB C5H C3H 95.5(12) . .
F6HA C5H C3H 104.0(9) . .
O2H C3H C2H 131.4(9) . .
O2H C3H C5H 107.0(8) . .
C2H C3H C5H 121.3(9) . .
O6H C13H C12H 125.1(7) . .
O6H C13H C15H 117.9(7) . .
C12H C13H C15H 115.6(7) . .
O3H C6H C7H 127.2(6) . .
O3H C6H C9H 113.4(8) . .
C7H C6H C9H 119.4(7) . .
C6H C7H C8H 118.1(6) . .
C6H C7H H7H 120.9 . .
C8H C7H H7H 120.9 . .
F8HA C9H F9HB 130.3(10) . .
F8HA C9H F7HB 72.6(9) . .
F9HB C9H F7HB 109.0(10) . .
F8HA C9H F9HA 113.2(10) . .
F9HB C9H F9HA 31.9(7) . .
F7HB C9H F9HA 135.3(11) . .
F8HA C9H F7HA 107.0(11) . .
F9HB C9H F7HA 74.3(9) . .
F7HB C9H F7HA 38.2(6) . .
F9HA C9H F7HA 105.4(11) . .
F8HA C9H F8HB 35.4(6) . .
F9HB C9H F8HB 107.8(9) . .
F7HB C9H F8HB 106.1(10) . .
F9HA C9H F8HB 81.4(9) . .
F7HA C9H F8HB 133.1(10) . .
F8HA C9H C6H 112.9(9) . .
F9HB C9H C6H 112.2(9) . .
F7HB C9H C6H 110.9(8) . .
F9HA C9H C6H 106.9(9) . .
F7HA C9H C6H 111.3(9) . .
F8HB C9H C6H 110.6(9) . .
O4H C8H C7H 129.1(6) . .
O4H C8H C10H 112.9(6) . .
C7H C8H C10H 118.0(6) . .
F10A C10H F12B 130.7(13) . .
F10A C10H F10B 30.0(8) . .
F12B C10H F10B 106.9(10) . .
F10A C10H F11B 81.2(11) . .
F12B C10H F11B 112.1(11) . .
F10B C10H F11B 108.5(11) . .
F10A C10H F11A 118.8(12) . .
F12B C10H F11A 73.2(9) . .
F10B C10H F11A 137.0(12) . .
F11B C10H F11A 42.0(7) . .
F10A C10H F12A 104.8(11) . .
F12B C10H F12A 30.9(7) . .
F10B C10H F12A 77.3(9) . .
F11B C10H F12A 131.8(11) . .
F11A C10H F12A 100.9(10) . .
F10A C10H C8H 110.2(10) . .
F12B C10H C8H 108.8(10) . .
F10B C10H C8H 110.6(9) . .
F11B C10H C8H 109.9(9) . .
F11A C10H C8H 109.6(9) . .
F12A C10H C8H 112.1(10) . .
F15H C14H F14H 114.1(7) . .
F15H C14H F13H 101.0(7) . .
F14H C14H F13H 106.6(8) . .
F15H C14H C11H 115.2(7) . .
F14H C14H C11H 111.3(7) . .
F13H C14H C11H 107.5(7) . .
O1H C1H C2H 128.6(7) . .
O1H C1H C4H 119.9(8) . .
C2H C1H C4H 111.4(8) . .
C11H C12H C13H 120.0(7) . .
C11H C12H H12H 120.0 . .
C13H C12H H12H 120.0 . .
F17A C15H F17B 43.7(7) . .
F17A C15H F16B 76.1(9) . .
F17B C15H F16B 110.6(8) . .
F17A C15H F16A 111.9(11) . .
F17B C15H F16A 131.5(10) . .
F16B C15H F16A 38.3(6) . .
F17A C15H F18A 102.6(11) . .
F17B C15H F18A 61.1(8) . .
F16B C15H F18A 125.2(10) . .
F16A C15H F18A 103.0(11) . .
F17A C15H F18B 135.8(11) . .
F17B C15H F18B 100.3(8) . .
F16B C15H F18B 104.3(8) . .
F16A C15H F18B 69.5(9) . .
F18A C15H F18B 40.3(7) . .
F17A C15H C13H 109.2(9) . .
F17B C15H C13H 113.8(8) . .
F16B C15H C13H 116.5(8) . .
F16A C15H C13H 114.2(9) . .
F18A C15H C13H 115.3(9) . .
F18B C15H C13H 109.6(7) . .
C1H O1H Y1 131.6(5) . .
C11H O5H Y1 132.4(4) . .
C8H O4H Y1 133.7(4) . .
C13H O6H Y1 140.6(4) . .
C3H O2H Y1 127.8(5) . .
C6H O3H Y1 132.1(5) . .

loop_
_geom_bond_atom_site_label_1
_geom_bond_atom_site_label_2
_geom_bond_distance
_geom_bond_site_symmetry_2
Y1 O2H 2.325(4) .
Y1 O1H 2.340(4) .
Y1 O6H 2.353(4) .
Y1 O4H 2.377(4) .
Y1 O3H 2.448(4) .
Y1 O5H 2.487(4) .
Y1 N1 2.487(5) .
Y1 N4 2.493(5) .
Y1 N3 2.568(4) .
N1 C7 1.326(7) .
N1 C1 1.396(8) .
N2 C7 1.354(7) .
N2 C6 1.393(8) .
N2 C8 1.474(7) .
N3 C10 1.335(7) .
N3 C14 1.343(7) .
N4 C15 1.330(6) .
N4 C21 1.366(7) .
N5 C15 1.349(8) .
N5 C16 1.393(7) .
N5 C22 1.481(7) .
C1 C6 1.382(8) .
C1 C2 1.404(9) .
C2 C3 1.376(9) .
C2 H2 0.9500 .
C3 C4 1.379(11) .
C3 H3 0.9500 .
C4 C5 1.371(11) .
C4 H4 0.9500 .
C5 C6 1.407(10) .
C5 H5 0.9500 .
C7 C10 1.480(9) .
C8 C9 1.537(10) .
C8 H8A 0.9900 .
C8 H8B 0.9900 .
C9 H9A 0.9800 .
C9 H9B 0.9800 .
C9 H9C 0.9800 .
C10 C11 1.392(8) .
C11 C12 1.369(11) .
C11 H11 0.9500 .
C12 C13 1.375(10) .
C12 H12 0.9500 .
C13 C14 1.402(7) .
C13 H13 0.9500 .
C14 C15 1.478(8) .
C16 C17 1.372(9) .
C16 C21 1.404(8) .
C17 C18 1.382(8) .
C17 H17 0.9500 .
C18 C19 1.423(8) .
C18 H18 0.9500 .
C19 C20 1.364(8) .
C19 C24 1.494(8) .
C20 C21 1.404(7) .
C20 H20 0.9500 .
C22 C23 1.509(10) .
C22 H22A 0.9900 .
C22 H22B 0.9900 .
C23 H23A 0.9800 .
C23 H23B 0.9800 .
C23 H23C 0.9800 .
C24 C25 1.383(8) .
C24 C26 1.394(8) .
C25 C25 1.397(10) 2_656
C25 H25 0.9500 .
C26 C26 1.360(11) 2_656
C26 H26 0.9500 .
C11H O5H 1.205(8) .
C11H C12H 1.421(11) .
C11H C14H 1.583(10) .
C2H C3H 1.374(13) .
C2H C1H 1.449(13) .
C2H H2H 0.9500 .
C4H F3H 1.238(9) .
C4H F2H 1.263(10) .
C4H F1H 1.359(11) .
C4H C1H 1.505(11) .
C5H F4HB 1.177(16) .
C5H F4HA 1.249(11) .
C5H F5HA 1.303(12) .
C5H F5HB 1.390(17) .
C5H F6HB 1.395(17) .
C5H F6HA 1.396(12) .
C5H C3H 1.644(14) .
C3H O2H 1.316(10) .
C13H O6H 1.194(8) .
C13H C12H 1.435(11) .
C13H C15H 1.495(11) .
C6H O3H 1.252(8) .
C6H C7H 1.389(11) .
C6H C9H 1.541(11) .
C7H C8H 1.392(9) .
C7H H7H 0.9500 .
C9H F8HA 1.314(12) .
C9H F9HB 1.315(12) .
C9H F7HB 1.318(12) .
C9H F9HA 1.333(13) .
C9H F7HA 1.338(12) .
C9H F8HB 1.359(12) .
C8H O4H 1.223(7) .
C8H C10H 1.561(12) .
C10H F10A 1.266(13) .
C10H F12B 1.310(13) .
C10H F10B 1.337(12) .
C10H F11B 1.358(12) .
C10H F11A 1.377(13) .
C10H F12A 1.380(13) .
C14H F15H 1.260(9) .
C14H F14H 1.275(9) .
C14H F13H 1.296(9) .
C1H O1H 1.230(8) .
C12H H12H 0.9500 .
C15H F17A 1.286(12) .
C15H F17B 1.294(10) .
C15H F16B 1.328(10) .
C15H F16A 1.328(13) .
C15H F18A 1.329(13) .
C15H F18B 1.339(11) .

loop_
_platon_squeeze_void_nr
_platon_squeeze_void_average_x
_platon_squeeze_void_average_y
_platon_squeeze_void_average_z
_platon_squeeze_void_volume
_platon_squeeze_void_count_electrons
_platon_squeeze_void_content
1 -0.002 0.034 0.243 2543 703 ' '
